data_9011467
loop_
_publ_author_name
'Kudoh, Y.'
'Takeuchi, Y.'

_publ_section_title
;
 The crystal structure of forsterite Mg2SiO4 under high pressure up to 149 kb
 Sample: P = 149 kbar
;
_journal_name_full 'Zeitschrift fur Kristallographie'
_journal_page_first 291
_journal_page_last 302
_journal_volume 171
_journal_year 1985
_chemical_formula_structural Mg2(SiO4)
_chemical_formula_sum 'Mg2 O4 Si'
_chemical_name_mineral Forsterite
_space_group_IT_number 62
_symmetry_space_group_name_Hall '-P 2c 2ab'
_symmetry_space_group_name_H-M 'P b n m'
_cell_angle_alpha 90
_cell_angle_beta 90
_cell_angle_gamma 90
_cell_formula_units_Z 4
_cell_length_a 4.651
_cell_length_b 9.770
_cell_length_c 5.744
_cell_volume 261.009
_database_code_amcsd 0010934
_diffrn_ambient_pressure 1.49e+07
_exptl_crystal_density_diffrn 3.580
_cod_original_formula_sum 'Mg2 Si O4'
_cod_database_code 9011467

loop_
_space_group_symop_operation_xyz
x,y,z
x,y,1/2-z
-x,-y,1/2+z
1/2+x,1/2-y,1/2+z
1/2-x,1/2+y,1/2-z
1/2-x,1/2+y,z
1/2+x,1/2-y,-z
-x,-y,-z

loop_
_atom_site_label
_atom_site_fract_x
_atom_site_fract_y
_atom_site_fract_z
_atom_site_U_iso_or_equiv
Mg1 0.00000 0.00000 0.00000 ?
Mg2 0.99150 0.27680 0.25000 0.00253
Si 0.42880 0.09580 0.25000 ?
O1 0.75740 0.08340 0.25000 ?
O2 0.20560 0.44990 0.25000 0.00380
O3 0.27370 0.17080 0.04130 0.00760

loop_
_cod_changelog_entry_id
_cod_changelog_entry_author
_cod_changelog_entry_date
_cod_changelog_entry_text
1
;cod-tools version 3.10.1
Id: cif_fix_AMCSD_atom_labels 10224 2024-08-07 11:09:31Z saulius
;
2024-08-07T19:40:03+03:00
;Changed the following '_atom_site_label' values:
the first duplicated label 'Mg'  converted to 'Mg1'
duplicated label 'Mg' at index 1 converted to 'Mg2'
;

loop_
_cod_related_entry_id
_cod_related_entry_database
_cod_related_entry_code
1 AMCSD 0010934
